data_7237596
loop_
_publ_author_name
'Peng, Zhixing'
'Zhang, Kang'
'Huang, Zongwei'
'Wang, Zaibin'
'Duttwyler, Simon'
'Wang, Yanguang'
'Lu, Ping'

_publ_section_title
;
 Emissions from a triphenylamine--benzothiadiazole--monocarbaborane triad
 and its applications as a fluorescent chemosensor and a white OLED
 component
;
_journal_issue 8
_journal_name_full 'Journal of Materials Chemistry C'
_journal_page_first 2430
_journal_paper_doi 10.1039/C8TC06176A
_journal_volume 7
_journal_year 2019
_chemical_formula_moiety 'C31 H20 N4 S'
_chemical_formula_sum 'C31 H20 N4 S'
_chemical_formula_weight 480.57
_space_group_crystal_system monoclinic
_space_group_IT_number 14
_space_group_name_Hall '-P 2yn'
_space_group_name_H-M_alt 'P 1 21/n 1'
_atom_sites_solution_hydrogens geom
_atom_sites_solution_primary direct
_audit_creation_date 2017-06-01
_audit_creation_method
;
Olex2 1.2
(compiled 2017.03.28 svn.r3405 for OlexSys, GUI svn.r5337)
;
_audit_update_record
;
2018-06-20 deposited with the CCDC.
2019-01-27 downloaded from the CCDC.
;
_cell_angle_alpha 90
_cell_angle_beta 99.171(6)
_cell_angle_gamma 90
_cell_formula_units_Z 4
_cell_length_a 9.2421(5)
_cell_length_b 25.8803(15)
_cell_length_c 10.1049(7)
_cell_measurement_reflns_used 3018
_cell_measurement_temperature 119.9
_cell_measurement_theta_max 29.3581
_cell_measurement_theta_min 2.8786
_cell_volume 2386.1(3)
_computing_cell_refinement
;
CrysAlisPro, Agilent Technologies,
Version 1.171.35.11 (release 16-05-2011 CrysAlis171 .NET)
(compiled May 16 2011,17:55:39)
;
_computing_data_collection
;
CrysAlisPro, Agilent Technologies,
Version 1.171.35.11 (release 16-05-2011 CrysAlis171 .NET)
(compiled May 16 2011,17:55:39)
;
_computing_data_reduction
;
CrysAlisPro, Agilent Technologies,
Version 1.171.35.11 (release 16-05-2011 CrysAlis171 .NET)
(compiled May 16 2011,17:55:39)
;
_computing_molecular_graphics 'Olex2 (Dolomanov et al., 2009)'
_computing_publication_material 'Olex2 (Dolomanov et al., 2009)'
_computing_structure_refinement 'ShelXL (Sheldrick, 2015)'
_computing_structure_solution 'ShelXS (Sheldrick, 2008)'
_diffrn_ambient_temperature 119.9
_diffrn_detector_area_resol_mean 10.3592
_diffrn_measured_fraction_theta_full 0.997
_diffrn_measured_fraction_theta_max 0.997
_diffrn_measurement_details
;
#__ type_ start__ end____ width___ exp.time_
  1 omega  -44.00   41.00   1.0000    8.0000
omega____ theta____ kappa____ phi______ frames
    -      -11.4683   77.0000  -90.0000 85

#__ type_ start__ end____ width___ exp.time_
  2 omega  -27.00   42.00   1.0000    8.0000
omega____ theta____ kappa____ phi______ frames
    -      -11.4683   38.0000 -150.0000 69

#__ type_ start__ end____ width___ exp.time_
  3 omega  -40.00  -14.00   1.0000    8.0000
omega____ theta____ kappa____ phi______ frames
    -       11.7808  126.0000  155.0000 26
;
_diffrn_measurement_device_type 'Xcalibur, Atlas, Gemini ultra'
_diffrn_measurement_method '\w scans'
_diffrn_orient_matrix_UB_11 -0.0178323000
_diffrn_orient_matrix_UB_12 0.0122588000
_diffrn_orient_matrix_UB_13 0.0581497000
_diffrn_orient_matrix_UB_21 0.0145983000
_diffrn_orient_matrix_UB_22 0.0244355000
_diffrn_orient_matrix_UB_23 -0.0266270000
_diffrn_orient_matrix_UB_31 -0.0742616000
_diffrn_orient_matrix_UB_32 0.0018791000
_diffrn_orient_matrix_UB_33 -0.0310609000
_diffrn_radiation_monochromator graphite
_diffrn_radiation_type MoK\a
_diffrn_radiation_wavelength 0.71073
_diffrn_reflns_av_R_equivalents 0.0427
_diffrn_reflns_av_unetI/netI 0.0585
_diffrn_reflns_Laue_measured_fraction_full 0.997
_diffrn_reflns_Laue_measured_fraction_max 0.997
_diffrn_reflns_limit_h_max 11
_diffrn_reflns_limit_h_min -11
_diffrn_reflns_limit_k_max 24
_diffrn_reflns_limit_k_min -31
_diffrn_reflns_limit_l_max 10
_diffrn_reflns_limit_l_min -12
_diffrn_reflns_number 9528
_diffrn_reflns_point_group_measured_fraction_full 0.997
_diffrn_reflns_point_group_measured_fraction_max 0.997
_diffrn_reflns_theta_full 25.242
_diffrn_reflns_theta_max 25.349
_diffrn_reflns_theta_min 2.884
_diffrn_source 'Enhance (Mo) X-ray Source'
_exptl_absorpt_coefficient_mu 0.164
_exptl_absorpt_correction_T_max 1.00000
_exptl_absorpt_correction_T_min 0.90387
_exptl_absorpt_correction_type multi-scan
_exptl_absorpt_process_details
;
CrysAlisPro, Agilent Technologies,
Version 1.171.35.11 (release 16-05-2011 CrysAlis171 .NET)
(compiled May 16 2011,17:55:39)
Empirical absorption correction using spherical harmonics,
 implemented in SCALE3 ABSPACK scaling algorithm.
;
_exptl_crystal_colour orange
_exptl_crystal_colour_primary orange
_exptl_crystal_density_diffrn 1.338
_exptl_crystal_description block
_exptl_crystal_F_000 1000
_exptl_crystal_size_max 0.35
_exptl_crystal_size_mid 0.3
_exptl_crystal_size_min 0.26
_refine_diff_density_max 0.242
_refine_diff_density_min -0.418
_refine_diff_density_rms 0.055
_refine_ls_extinction_method none
_refine_ls_goodness_of_fit_ref 1.031
_refine_ls_hydrogen_treatment constr
_refine_ls_matrix_type full
_refine_ls_number_parameters 325
_refine_ls_number_reflns 4348
_refine_ls_number_restraints 0
_refine_ls_restrained_S_all 1.031
_refine_ls_R_factor_all 0.0686
_refine_ls_R_factor_gt 0.0485
_refine_ls_shift/su_max 0.000
_refine_ls_shift/su_mean 0.000
_refine_ls_structure_factor_coef Fsqd
_refine_ls_weighting_details 'w=1/[\s^2^(Fo^2^)+(0.0526P)^2^+0.7123P] where P=(Fo^2^+2Fc^2^)/3'
_refine_ls_weighting_scheme calc
_refine_ls_wR_factor_gt 0.1101
_refine_ls_wR_factor_ref 0.1254
_reflns_Friedel_coverage 0.000
_reflns_number_gt 3327
_reflns_number_total 4348
_reflns_threshold_expression 'I > 2\s(I)'
_cod_data_source_file c8tc06176a2.cif
_cod_data_source_block 20170531_pzx_4_6213
_cod_original_cell_volume 2386.1(2)
_cod_database_code 7237596
_shelx_shelxl_version_number 2016/6
_chemical_oxdiff_formula 'c10 h10 n2 o8 s1'
_shelx_space_group_comment
;
The symmetry employed for this shelxl refinement is uniquely defined
by the following loop, which should always be used as a source of
symmetry information in preference to the above space-group names.
They are only intended as comments.
;
_shelx_estimated_absorpt_t_max 0.959
_shelx_estimated_absorpt_t_min 0.945
_reflns_odcompleteness_completeness 99.52
_reflns_odcompleteness_iscentric 1
_reflns_odcompleteness_theta 26.32
_olex2_refinement_description
;
1. Fixed Uiso
 At 1.2 times of:
  All C(H) groups
2.a Aromatic/amide H refined with riding coordinates:
 C4(H4), C5(H5), C10(H10), C11(H11), C12(H12), C13(H13), C15(H15), C16(H16),
 C18(H18), C19(H19), C21(H21), C22(H22), C23(H23), C24(H24), C25(H25), C27(H27),
  C28(H28), C29(H29), C30(H30), C31(H31)
;
_olex2_submission_special_instructions 'No special instructions were received'

loop_
_space_group_symop_operation_xyz
'x, y, z'
'-x+1/2, y+1/2, -z+1/2'
'-x, -y, -z'
'x-1/2, -y-1/2, z-1/2'

loop_
_atom_site_label
_atom_site_type_symbol
_atom_site_fract_x
_atom_site_fract_y
_atom_site_fract_z
_atom_site_U_iso_or_equiv
_atom_site_adp_type
_atom_site_occupancy
_atom_site_site_symmetry_order
_atom_site_calc_flag
_atom_site_refinement_flags_posn
S1 S 0.78574(6) 0.04939(2) 0.38420(6) 0.03000(18) Uani 1 1 d .
N1 N 0.78541(17) -0.00047(7) 0.47938(18) 0.0249(4) Uani 1 1 d .
N2 N 0.63771(18) 0.04084(7) 0.27889(18) 0.0267(4) Uani 1 1 d .
N3 N 0.0382(3) 0.08941(12) -0.2945(2) 0.0580(7) Uani 1 1 d .
N4 N 0.93421(17) -0.19527(7) 0.90681(18) 0.0264(4) Uani 1 1 d .
C1 C 0.6628(2) -0.02742(8) 0.4310(2) 0.0216(5) Uani 1 1 d .
C2 C 0.5790(2) -0.00318(8) 0.3162(2) 0.0230(5) Uani 1 1 d .
C3 C 0.4442(2) -0.02574(9) 0.2527(2) 0.0254(5) Uani 1 1 d .
C4 C 0.4021(2) -0.07092(9) 0.3070(2) 0.0289(5) Uani 1 1 d .
H4 H 0.313144 -0.086824 0.267181 0.035 Uiso 1 1 calc R
C5 C 0.4864(2) -0.09473(9) 0.4202(2) 0.0269(5) Uani 1 1 d .
H5 H 0.451352 -0.126009 0.452761 0.032 Uiso 1 1 calc R
C6 C 0.6167(2) -0.07465(8) 0.4852(2) 0.0217(5) Uani 1 1 d .
C7 C 0.3601(2) -0.00185(9) 0.1385(2) 0.0287(5) Uani 1 1 d .
C8 C 0.2908(2) 0.01909(9) 0.0430(2) 0.0311(5) Uani 1 1 d .
C9 C 0.2069(2) 0.04365(9) -0.0708(2) 0.0298(5) Uani 1 1 d .
C10 C 0.0805(2) 0.02061(11) -0.1385(2) 0.0368(6) Uani 1 1 d .
H10 H 0.048789 -0.011718 -0.108973 0.044 Uiso 1 1 calc R
C11 C 0.0021(3) 0.04447(13) -0.2472(3) 0.0476(7) Uani 1 1 d .
H11 H -0.083645 0.027752 -0.291587 0.057 Uiso 1 1 calc R
C12 C 0.1591(4) 0.11209(12) -0.2305(3) 0.0551(8) Uani 1 1 d .
H12 H 0.186843 0.144448 -0.263138 0.066 Uiso 1 1 calc R
C13 C 0.2474(3) 0.09101(10) -0.1183(3) 0.0416(6) Uani 1 1 d .
H13 H 0.332631 0.108553 -0.075835 0.050 Uiso 1 1 calc R
C14 C 0.7027(2) -0.10109(8) 0.6009(2) 0.0225(5) Uani 1 1 d .
C15 C 0.8548(2) -0.10439(9) 0.6180(2) 0.0248(5) Uani 1 1 d .
H15 H 0.906200 -0.086002 0.558672 0.030 Uiso 1 1 calc R
C16 C 0.9328(2) -0.13382(9) 0.7193(2) 0.0258(5) Uani 1 1 d .
H16 H 1.036581 -0.135592 0.727856 0.031 Uiso 1 1 calc R
C17 C 0.8611(2) -0.16091(8) 0.8090(2) 0.0234(5) Uani 1 1 d .
C18 C 0.7092(2) -0.15506(9) 0.7973(2) 0.0271(5) Uani 1 1 d .
H18 H 0.658560 -0.170961 0.861169 0.033 Uiso 1 1 calc R
C19 C 0.6320(2) -0.12654(8) 0.6943(2) 0.0261(5) Uani 1 1 d .
H19 H 0.528406 -0.124162 0.686737 0.031 Uiso 1 1 calc R
C20 C 1.0900(2) -0.19694(9) 0.9398(2) 0.0254(5) Uani 1 1 d .
C21 C 1.1701(2) -0.15161(10) 0.9690(2) 0.0335(6) Uani 1 1 d .
H21 H 1.120854 -0.119399 0.969140 0.040 Uiso 1 1 calc R
C22 C 1.3224(2) -0.15357(11) 0.9980(2) 0.0418(7) Uani 1 1 d .
H22 H 1.377039 -0.122535 1.015317 0.050 Uiso 1 1 calc R
C23 C 1.3946(2) -0.20049(11) 1.0016(2) 0.0410(7) Uani 1 1 d .
H23 H 1.498517 -0.201702 1.022204 0.049 Uiso 1 1 calc R
C24 C 1.3155(2) -0.24546(11) 0.9753(2) 0.0373(6) Uani 1 1 d .
H24 H 1.364920 -0.277730 0.978697 0.045 Uiso 1 1 calc R
C25 C 1.1637(2) -0.24381(9) 0.9438(2) 0.0300(5) Uani 1 1 d .
H25 H 1.109980 -0.274946 0.924844 0.036 Uiso 1 1 calc R
C26 C 0.8527(2) -0.23957(8) 0.9376(2) 0.0244(5) Uani 1 1 d .
C27 C 0.8483(2) -0.25241(9) 1.0700(2) 0.0283(5) Uani 1 1 d .
H27 H 0.904166 -0.233285 1.140586 0.034 Uiso 1 1 calc R
C28 C 0.7616(2) -0.29349(9) 1.0988(2) 0.0312(5) Uani 1 1 d .
H28 H 0.758963 -0.302679 1.189374 0.037 Uiso 1 1 calc R
C29 C 0.6791(2) -0.32110(9) 0.9961(2) 0.0301(5) Uani 1 1 d .
H29 H 0.617097 -0.348316 1.016157 0.036 Uiso 1 1 calc R
C30 C 0.6871(2) -0.30895(9) 0.8643(2) 0.0294(5) Uani 1 1 d .
H30 H 0.632517 -0.328421 0.793711 0.035 Uiso 1 1 calc R
C31 C 0.7743(2) -0.26857(9) 0.8351(2) 0.0269(5) Uani 1 1 d .
H31 H 0.780572 -0.260617 0.744443 0.032 Uiso 1 1 calc R

loop_
_atom_site_aniso_label
_atom_site_aniso_U_11
_atom_site_aniso_U_22
_atom_site_aniso_U_33
_atom_site_aniso_U_23
_atom_site_aniso_U_13
_atom_site_aniso_U_12
S1 0.0288(3) 0.0236(3) 0.0369(4) 0.0034(3) 0.0030(2) -0.0040(2)
N1 0.0256(9) 0.0218(10) 0.0261(10) 0.0021(8) 0.0005(7) -0.0014(8)
N2 0.0275(9) 0.0246(10) 0.0281(11) 0.0035(8) 0.0043(8) 0.0036(8)
N3 0.0673(16) 0.0723(19) 0.0316(13) -0.0016(14) -0.0005(12) 0.0372(15)
N4 0.0224(9) 0.0263(10) 0.0295(11) 0.0100(9) 0.0010(7) -0.0003(8)
C1 0.0203(10) 0.0218(11) 0.0220(11) -0.0018(9) 0.0013(8) 0.0006(9)
C2 0.0236(10) 0.0230(12) 0.0226(12) -0.0017(9) 0.0041(8) 0.0031(9)
C3 0.0245(10) 0.0268(12) 0.0230(12) -0.0005(10) -0.0022(9) 0.0031(9)
C4 0.0213(10) 0.0292(13) 0.0339(13) -0.0026(11) -0.0024(9) -0.0008(9)
C5 0.0233(10) 0.0249(12) 0.0312(13) 0.0034(10) 0.0005(9) -0.0014(9)
C6 0.0198(9) 0.0218(11) 0.0230(11) 0.0014(9) 0.0021(8) 0.0016(9)
C7 0.0247(11) 0.0316(13) 0.0288(13) 0.0004(11) 0.0011(9) 0.0023(10)
C8 0.0278(11) 0.0338(13) 0.0295(13) -0.0001(11) -0.0023(10) 0.0025(10)
C9 0.0321(11) 0.0352(13) 0.0209(12) -0.0040(10) 0.0011(9) 0.0105(10)
C10 0.0350(12) 0.0472(16) 0.0257(13) -0.0030(12) -0.0024(10) 0.0081(11)
C11 0.0423(14) 0.067(2) 0.0313(15) -0.0017(15) -0.0028(11) 0.0220(14)
C12 0.091(2) 0.0377(16) 0.0413(17) 0.0112(14) 0.0251(16) 0.0237(16)
C13 0.0522(15) 0.0376(15) 0.0353(15) -0.0005(12) 0.0080(12) 0.0069(13)
C14 0.0225(10) 0.0201(11) 0.0244(12) 0.0006(9) 0.0019(8) -0.0010(9)
C15 0.0230(10) 0.0255(12) 0.0257(12) 0.0076(10) 0.0037(9) -0.0019(9)
C16 0.0201(10) 0.0302(13) 0.0266(12) 0.0049(10) 0.0019(8) 0.0012(9)
C17 0.0273(10) 0.0201(11) 0.0219(11) 0.0030(9) 0.0015(8) 0.0027(9)
C18 0.0254(10) 0.0250(12) 0.0322(13) 0.0059(10) 0.0087(9) 0.0020(9)
C19 0.0199(10) 0.0250(12) 0.0335(13) 0.0053(10) 0.0043(9) 0.0015(9)
C20 0.0254(10) 0.0314(13) 0.0189(11) 0.0061(10) 0.0026(8) 0.0002(10)
C21 0.0338(12) 0.0351(14) 0.0297(13) 0.0052(11) -0.0012(10) -0.0023(11)
C22 0.0329(12) 0.0557(18) 0.0340(14) 0.0049(13) -0.0032(10) -0.0139(13)
C23 0.0231(11) 0.065(2) 0.0338(15) 0.0135(13) 0.0021(10) -0.0005(12)
C24 0.0316(12) 0.0490(16) 0.0319(14) 0.0119(12) 0.0065(10) 0.0109(12)
C25 0.0289(11) 0.0339(13) 0.0273(13) 0.0045(11) 0.0049(9) -0.0004(10)
C26 0.0231(10) 0.0233(12) 0.0266(12) 0.0047(10) 0.0033(9) 0.0027(9)
C27 0.0296(11) 0.0286(13) 0.0257(12) 0.0027(10) 0.0015(9) 0.0008(10)
C28 0.0367(12) 0.0319(13) 0.0263(13) 0.0081(11) 0.0090(10) 0.0030(11)
C29 0.0271(11) 0.0219(12) 0.0423(15) 0.0050(11) 0.0080(10) 0.0008(9)
C30 0.0263(11) 0.0237(12) 0.0363(14) -0.0016(11) -0.0006(9) 0.0039(10)
C31 0.0308(11) 0.0266(12) 0.0228(12) 0.0040(10) 0.0025(9) 0.0049(10)

loop_
_atom_type_symbol
_atom_type_description
_atom_type_scat_dispersion_real
_atom_type_scat_dispersion_imag
_atom_type_scat_source
C C 0.0033 0.0016 'International Tables Vol C Tables 4.2.6.8 and 6.1.1.4'
H H 0.0000 0.0000 'International Tables Vol C Tables 4.2.6.8 and 6.1.1.4'
N N 0.0061 0.0033 'International Tables Vol C Tables 4.2.6.8 and 6.1.1.4'
S S 0.1246 0.1234 'International Tables Vol C Tables 4.2.6.8 and 6.1.1.4'

loop_
_geom_angle_atom_site_label_1
_geom_angle_atom_site_label_2
_geom_angle_atom_site_label_3
_geom_angle
N2 S1 N1 101.68(9)
C1 N1 S1 106.17(14)
C2 N2 S1 105.69(14)
C11 N3 C12 116.9(2)
C17 N4 C20 122.21(17)
C17 N4 C26 116.40(16)
C20 N4 C26 118.11(17)
N1 C1 C2 112.34(18)
N1 C1 C6 125.78(18)
C6 C1 C2 121.88(17)
N2 C2 C1 114.12(18)
N2 C2 C3 125.64(19)
C3 C2 C1 120.23(19)
C4 C3 C2 116.74(19)
C4 C3 C7 122.67(19)
C7 C3 C2 120.6(2)
C3 C4 H4 118.7
C3 C4 C5 122.54(19)
C5 C4 H4 118.7
C4 C5 H5 118.4
C6 C5 C4 123.1(2)
C6 C5 H5 118.4
C1 C6 C14 122.98(17)
C5 C6 C1 115.47(18)
C5 C6 C14 121.53(19)
C8 C7 C3 178.8(2)
C7 C8 C9 179.4(3)
C10 C9 C8 120.7(2)
C13 C9 C8 121.9(2)
C13 C9 C10 117.4(2)
C9 C10 H10 120.0
C11 C10 C9 119.9(3)
C11 C10 H10 120.0
N3 C11 C10 123.9(3)
N3 C11 H11 118.0
C10 C11 H11 118.0
N3 C12 H12 118.1
N3 C12 C13 123.8(3)
C13 C12 H12 118.1
C9 C13 C12 118.0(3)
C9 C13 H13 121.0
C12 C13 H13 121.0
C15 C14 C6 122.25(18)
C15 C14 C19 117.37(19)
C19 C14 C6 120.28(17)
C14 C15 H15 119.2
C16 C15 C14 121.56(19)
C16 C15 H15 119.2
C15 C16 H16 119.6
C15 C16 C17 120.80(18)
C17 C16 H16 119.6
C16 C17 N4 123.07(17)
C16 C17 C18 117.73(19)
C18 C17 N4 119.15(18)
C17 C18 H18 119.5
C19 C18 C17 121.0(2)
C19 C18 H18 119.5
C14 C19 H19 119.3
C18 C19 C14 121.39(18)
C18 C19 H19 119.3
C21 C20 N4 120.4(2)
C25 C20 N4 120.4(2)
C25 C20 C21 119.18(19)
C20 C21 H21 120.0
C22 C21 C20 119.9(2)
C22 C21 H21 120.0
C21 C22 H22 119.8
C23 C22 C21 120.3(2)
C23 C22 H22 119.8
C22 C23 H23 120.1
C24 C23 C22 119.8(2)
C24 C23 H23 120.1
C23 C24 H24 119.9
C23 C24 C25 120.3(2)
C25 C24 H24 119.9
C20 C25 H25 119.8
C24 C25 C20 120.4(2)
C24 C25 H25 119.8
C27 C26 N4 119.92(19)
C27 C26 C31 119.9(2)
C31 C26 N4 120.11(19)
C26 C27 H27 120.3
C26 C27 C28 119.5(2)
C28 C27 H27 120.3
C27 C28 H28 119.8
C29 C28 C27 120.3(2)
C29 C28 H28 119.8
C28 C29 H29 120.1
C30 C29 C28 119.8(2)
C30 C29 H29 120.1
C29 C30 H30 120.0
C31 C30 C29 120.1(2)
C31 C30 H30 120.0
C26 C31 H31 119.9
C30 C31 C26 120.3(2)
C30 C31 H31 119.9

loop_
_geom_bond_atom_site_label_1
_geom_bond_atom_site_label_2
_geom_bond_distance
S1 N1 1.6098(18)
S1 N2 1.6090(18)
N1 C1 1.354(3)
N2 C2 1.341(3)
N3 C11 1.320(4)
N3 C12 1.335(4)
N4 C17 1.418(3)
N4 C20 1.426(3)
N4 C26 1.433(3)
C1 C2 1.433(3)
C1 C6 1.432(3)
C2 C3 1.431(3)
C3 C4 1.374(3)
C3 C7 1.426(3)
C4 H4 0.9500
C4 C5 1.418(3)
C5 H5 0.9500
C5 C6 1.379(3)
C6 C14 1.473(3)
C7 C8 1.200(3)
C8 C9 1.429(3)
C9 C10 1.390(3)
C9 C13 1.390(4)
C10 H10 0.9500
C10 C11 1.364(3)
C11 H11 0.9500
C12 H12 0.9500
C12 C13 1.398(4)
C13 H13 0.9500
C14 C15 1.391(3)
C14 C19 1.396(3)
C15 H15 0.9500
C15 C16 1.383(3)
C16 H16 0.9500
C16 C17 1.394(3)
C17 C18 1.398(3)
C18 H18 0.9500
C18 C19 1.379(3)
C19 H19 0.9500
C20 C21 1.393(3)
C20 C25 1.389(3)
C21 H21 0.9500
C21 C22 1.392(3)
C22 H22 0.9500
C22 C23 1.383(4)
C23 H23 0.9500
C23 C24 1.378(4)
C24 H24 0.9500
C24 C25 1.388(3)
C25 H25 0.9500
C26 C27 1.386(3)
C26 C31 1.386(3)
C27 H27 0.9500
C27 C28 1.390(3)
C28 H28 0.9500
C28 C29 1.385(3)
C29 H29 0.9500
C29 C30 1.381(3)
C30 H30 0.9500
C30 C31 1.380(3)
C31 H31 0.9500
